data_7212060
loop_
_publ_author_name
'Zhang, Zhen-Jie'
'Zhang, Shi-Yuan'
'Li, Yi'
'Niu, Zheng'
'Shi, Wei'
'Cheng, Peng'

_publ_section_title
;
 Systematic investigation of the lanthanide coordination polymers with
 \g-pyrone-2,6-dicarboxylic acid
;
_journal_issue 6
_journal_name_full CrystEngComm
_journal_page_first 1809
_journal_paper_doi 10.1039/b919056b
_journal_volume 12
_journal_year 2010
_chemical_formula_sum 'C21 H30 Ho2 O30'
_chemical_formula_weight 1092.31
_chemical_name_systematic
;
?
;
_space_group_IT_number 2
_symmetry_cell_setting triclinic
_symmetry_space_group_name_Hall '-P 1'
_symmetry_space_group_name_H-M 'P -1'
_atom_sites_solution_hydrogens geom
_atom_sites_solution_primary direct
_atom_sites_solution_secondary difmap
_audit_creation_method SHELXL-97
_cell_angle_alpha 69.48(3)
_cell_angle_beta 68.52(3)
_cell_angle_gamma 83.79(3)
_cell_formula_units_Z 1
_cell_length_a 9.4966(19)
_cell_length_b 9.6020(19)
_cell_length_c 10.144(2)
_cell_measurement_temperature 113(2)
_cell_measurement_theta_max 25.15
_cell_measurement_theta_min 2.27
_cell_volume 805.9(4)
_computing_cell_refinement 'CrystalClear (Rigaku/MSC Inc., 2005)'
_computing_data_collection 'CrystalClear (Rigaku/MSC Inc., 2005)'
_computing_data_reduction 'CrystalClear (Rigaku/MSC Inc., 2005)'
_computing_structure_refinement 'SHELXL-97 (Sheldrick, 1997)'
_computing_structure_solution 'SHELXS-97 (Sheldrick, 1990)'
_diffrn_ambient_temperature 113(2)
_diffrn_measured_fraction_theta_full 0.991
_diffrn_measured_fraction_theta_max 0.991
_diffrn_measurement_device_type 'Bruker P4'
_diffrn_measurement_method '\w scans'
_diffrn_radiation_monochromator graphite
_diffrn_radiation_source 'fine-focus sealed tube'
_diffrn_radiation_type MoK\a
_diffrn_radiation_wavelength 0.71073
_diffrn_reflns_av_R_equivalents 0.0918
_diffrn_reflns_av_sigmaI/netI 0.1333
_diffrn_reflns_limit_h_max 10
_diffrn_reflns_limit_h_min -11
_diffrn_reflns_limit_k_max 11
_diffrn_reflns_limit_k_min -10
_diffrn_reflns_limit_l_max 12
_diffrn_reflns_limit_l_min -12
_diffrn_reflns_number 4992
_diffrn_reflns_theta_full 25.15
_diffrn_reflns_theta_max 25.15
_diffrn_reflns_theta_min 2.27
_exptl_absorpt_coefficient_mu 4.992
_exptl_absorpt_correction_T_max 0.7884
_exptl_absorpt_correction_T_min 0.4351
_exptl_absorpt_correction_type multi-scan
_exptl_absorpt_process_details Crystalclear
_exptl_crystal_colour Colorless
_exptl_crystal_density_diffrn 2.251
_exptl_crystal_density_method 'not measured'
_exptl_crystal_description Prism
_exptl_crystal_F_000 530
_exptl_crystal_size_max 0.20
_exptl_crystal_size_mid 0.05
_exptl_crystal_size_min 0.05
_refine_diff_density_max 3.600
_refine_diff_density_min -2.224
_refine_diff_density_rms 0.388
_refine_ls_extinction_coef 0.008(2)
_refine_ls_extinction_expression Fc^*^=kFc[1+0.001xFc^2^\l^3^/sin(2\q)]^-1/4^
_refine_ls_extinction_method SHELXL
_refine_ls_goodness_of_fit_ref 1.046
_refine_ls_hydrogen_treatment constr
_refine_ls_matrix_type full
_refine_ls_number_parameters 317
_refine_ls_number_reflns 2871
_refine_ls_number_restraints 114
_refine_ls_restrained_S_all 1.024
_refine_ls_R_factor_all 0.0704
_refine_ls_R_factor_gt 0.0642
_refine_ls_shift/su_max 0.001
_refine_ls_shift/su_mean 0.000
_refine_ls_structure_factor_coef Fsqd
_refine_ls_weighting_details 'calc w=1/[\s^2^(Fo^2^)+(0.0845P)^2^+0.0000P] where P=(Fo^2^+2Fc^2^)/3'
_refine_ls_weighting_scheme calc
_refine_ls_wR_factor_gt 0.1588
_refine_ls_wR_factor_ref 0.1611
_reflns_number_gt 2460
_reflns_number_total 2871
_reflns_threshold_expression >2sigma(I)
_cod_data_source_file b919056b.txt
_cod_data_source_block Ho-6
_cod_depositor_comments
;
The following automatic conversions were performed:

'_symmetry_cell_setting' value 'Triclinic' changed to 'triclinic'
according to /home/saulius/struct/CIF-dictionaries/cif_core.dic
dictionary named 'cif_core.dic' version 2.4.2 from 2011-04-26.

Automatic conversion script
Id: cif_fix_values 1891 2012-01-12 08:04:46Z andrius 
;
_cod_original_cell_volume 805.9(3)
_cod_original_sg_symbol_H-M P-1
_cod_database_code 7212060

loop_
_symmetry_equiv_pos_as_xyz
'x, y, z'
'-x, -y, -z'

loop_
_atom_site_label
_atom_site_type_symbol
_atom_site_fract_x
_atom_site_fract_y
_atom_site_fract_z
_atom_site_U_iso_or_equiv
_atom_site_adp_type
_atom_site_occupancy
_atom_site_symmetry_multiplicity
_atom_site_calc_flag
_atom_site_refinement_flags
Ho1 Ho 0.82480(5) 0.30862(5) 0.21095(5) 0.0095(3) Uani 1 1 d .
C1 C 0.6195(12) 0.3610(12) 0.5474(12) 0.014(2) Uani 1 1 d .
C2 C 0.4786(11) 0.2594(11) 0.6380(11) 0.009(2) Uani 1 1 d U
C3 C 0.4601(12) 0.1318(13) 0.6192(12) 0.015(2) Uani 1 1 d .
H3A H 0.5327 0.1040 0.5425 0.018 Uiso 1 1 calc R
C4 C 0.3288(12) 0.0382(11) 0.7171(11) 0.010(2) Uani 1 1 d U
C5 C 0.2191(12) 0.0954(12) 0.8245(12) 0.013(2) Uani 1 1 d U
H5A H 0.1302 0.0414 0.8896 0.015 Uiso 1 1 calc R
C6 C 0.2444(12) 0.2278(13) 0.8319(13) 0.016(2) Uani 1 1 d .
C7 C 0.1362(11) 0.3023(12) 0.9375(12) 0.011(2) Uani 1 1 d .
C8 C 0.807(2) 0.287(2) -0.108(2) 0.008(4) Uani 0.50 1 d PU
C9 C 0.681(2) 0.177(2) -0.071(2) 0.010(4) Uani 0.50 1 d PU
C10 C 0.690(3) 0.079(3) -0.137(3) 0.019(5) Uani 0.50 1 d P
H10A H 0.7752 0.0834 -0.2265 0.023 Uiso 0.50 1 d PR
C11 C 0.576(3) -0.040(3) -0.076(3) 0.016(5) Uani 0.50 1 d PU
C12 C 0.449(2) -0.034(3) 0.055(2) 0.013(4) Uani 0.50 1 d PU
H12A H 0.3683 -0.1058 0.0995 0.016 Uiso 0.50 1 d PR
C13 C 0.445(3) 0.076(3) 0.113(3) 0.017(5) Uani 0.50 1 d PU
C14 C 0.319(2) 0.085(2) 0.257(2) 0.008(4) Uani 0.50 1 d PU
O1 O 0.7182(8) 0.3220(8) 0.4466(8) 0.0125(16) Uani 1 1 d U
O2 O 0.6252(8) 0.4712(8) 0.5845(9) 0.0160(17) Uani 1 1 d .
O3 O 0.3737(8) 0.3107(8) 0.7397(8) 0.0135(16) Uani 1 1 d .
O4 O 0.1588(9) 0.4384(9) 0.9070(9) 0.0194(18) Uani 1 1 d .
O5 O 0.0296(9) 0.2206(9) 1.0451(9) 0.023(2) Uani 1 1 d .
O6 O 0.3153(8) -0.0878(8) 0.7105(8) 0.0161(17) Uani 1 1 d .
O7 O 0.780(3) 0.361(3) -0.029(3) 0.012(2) Uani 0.50 1 d PU
O8 O 0.9095(19) 0.304(2) -0.233(2) 0.026(4) Uani 0.50 1 d PU
O9 O 0.5555(18) 0.1821(16) 0.0537(16) 0.015(3) Uani 0.50 1 d P
O10 O 0.3381(18) 0.1778(19) 0.3083(18) 0.021(4) Uani 0.50 1 d P
O11 O 0.2099(17) -0.0008(17) 0.3037(17) 0.017(3) Uani 0.50 1 d P
O12 O 0.5921(19) -0.141(2) -0.1327(19) 0.023(4) Uani 0.50 1 d PU
O13 O 0.9274(9) 0.1097(9) 0.3595(10) 0.0246(19) Uani 1 1 d .
H13A H 0.8918 0.0441 0.4446 0.037 Uiso 1 1 d R
H13B H 1.0176 0.0907 0.3539 0.037 Uiso 1 1 d R
O14 O 1.0328(9) 0.3988(9) 0.2337(9) 0.0191(18) Uani 1 1 d .
H14B H 1.0517 0.3925 0.3108 0.029 Uiso 1 1 d R
H14A H 1.0976 0.4657 0.1687 0.029 Uiso 1 1 d R
O15 O 0.5687(9) 0.3785(9) 0.2422(8) 0.0193(19) Uani 1 1 d .
H15A H 0.5199 0.4364 0.2896 0.029 Uiso 1 1 d R
H15B H 0.4931 0.3291 0.2569 0.029 Uiso 1 1 d R
O16 O 0.8739(9) 0.6457(9) 0.5209(9) 0.0235(19) Uani 1 1 d U
H16A H 0.9544 0.6608 0.4545 0.028 Uiso 1 1 d R
H16B H 0.8020 0.6838 0.4871 0.028 Uiso 1 1 d R
O17 O 0.514(2) 0.5735(19) 0.9985(19) 0.023(4) Uani 0.50 1 d P
O18 O 0.9022(18) 0.222(2) -0.2382(18) 0.022(4) Uani 0.50 1 d PU
O19 O 0.2032(17) 0.1194(17) 0.4092(17) 0.015(3) Uani 0.50 1 d PU
O20 O 0.792(3) 0.340(3) -0.015(3) 0.012(2) Uani 0.50 1 d PU

loop_
_atom_site_aniso_label
_atom_site_aniso_U_11
_atom_site_aniso_U_22
_atom_site_aniso_U_33
_atom_site_aniso_U_23
_atom_site_aniso_U_13
_atom_site_aniso_U_12
Ho1 0.0098(4) 0.0094(4) 0.0091(4) -0.0069(2) 0.0015(2) -0.0039(2)
C1 0.012(5) 0.016(6) 0.017(6) -0.011(5) -0.002(5) 0.000(4)
C2 0.009(2) 0.010(2) 0.009(2) -0.0033(12) -0.0032(12) 0.0000(10)
C3 0.012(5) 0.020(6) 0.015(6) -0.014(5) -0.001(5) 0.002(4)
C4 0.010(2) 0.011(2) 0.010(2) -0.0038(12) -0.0037(12) -0.0002(10)
C5 0.013(2) 0.013(2) 0.013(2) -0.0044(12) -0.0042(12) -0.0003(10)
C6 0.007(5) 0.022(6) 0.019(6) -0.013(5) 0.002(5) -0.007(4)
C7 0.010(5) 0.013(6) 0.015(5) -0.010(5) -0.008(5) 0.003(4)
C8 0.008(4) 0.007(4) 0.008(4) -0.0025(17) -0.0027(17) 0.0003(10)
C9 0.010(4) 0.010(4) 0.009(4) -0.0033(17) -0.0033(17) 0.0001(10)
C10 0.023(12) 0.020(13) 0.018(12) -0.009(10) -0.010(11) 0.002(10)
C11 0.016(5) 0.016(5) 0.016(5) -0.0056(19) -0.006(2) 0.0003(10)
C12 0.013(4) 0.014(4) 0.014(4) -0.0046(16) -0.0048(17) 0.0003(7)
C13 0.017(5) 0.017(5) 0.017(5) -0.006(2) -0.006(2) 0.0004(10)
C14 0.008(4) 0.008(4) 0.008(4) -0.0027(17) -0.0027(17) 0.0000(10)
O1 0.0130(18) 0.0127(18) 0.0121(18) -0.0050(11) -0.0038(11) -0.0001(10)
O2 0.007(4) 0.017(4) 0.025(4) -0.015(4) 0.001(3) -0.003(3)
O3 0.015(4) 0.010(4) 0.013(4) -0.009(3) 0.003(3) -0.004(3)
O4 0.020(4) 0.019(5) 0.022(4) -0.015(4) -0.004(4) 0.004(3)
O5 0.017(4) 0.026(5) 0.026(5) -0.020(4) 0.005(4) -0.010(3)
O6 0.022(4) 0.012(4) 0.020(4) -0.008(3) -0.009(4) -0.006(3)
O7 0.012(2) 0.012(2) 0.011(2) -0.0040(12) -0.0039(11) 0.0005(8)
O8 0.026(4) 0.026(4) 0.025(4) -0.0086(16) -0.0088(17) 0.0003(10)
O9 0.030(9) 0.005(7) 0.011(7) 0.000(6) -0.007(7) -0.004(6)
O10 0.022(9) 0.026(9) 0.019(8) -0.014(8) -0.007(8) 0.006(7)
O11 0.018(8) 0.011(8) 0.015(8) -0.004(7) 0.004(7) -0.006(6)
O12 0.023(4) 0.023(4) 0.023(4) -0.0079(16) -0.0078(16) 0.0002(10)
O13 0.025(4) 0.012(4) 0.036(5) -0.002(4) -0.015(4) 0.001(3)
O14 0.016(4) 0.028(5) 0.017(4) -0.010(4) -0.004(4) -0.012(3)
O15 0.015(4) 0.026(5) 0.018(4) -0.016(4) 0.004(4) -0.010(3)
O16 0.023(2) 0.024(2) 0.023(2) -0.0074(11) -0.0083(11) -0.0007(10)
O17 0.035(10) 0.023(9) 0.027(9) -0.009(8) -0.027(9) 0.002(8)
O18 0.022(4) 0.022(4) 0.022(4) -0.0078(16) -0.0074(16) 0.0004(10)
O19 0.015(3) 0.015(3) 0.015(3) -0.0050(15) -0.0053(15) 0.0000(10)
O20 0.012(2) 0.012(2) 0.012(2) -0.0040(12) -0.0039(11) 0.0005(8)

loop_
_atom_type_symbol
_atom_type_description
_atom_type_scat_dispersion_real
_atom_type_scat_dispersion_imag
_atom_type_scat_source
C C 0.0033 0.0016 'International Tables Vol C Tables 4.2.6.8 and 6.1.1.4'
H H 0.0000 0.0000 'International Tables Vol C Tables 4.2.6.8 and 6.1.1.4'
O O 0.0106 0.0060 'International Tables Vol C Tables 4.2.6.8 and 6.1.1.4'
Ho Ho -0.2175 4.6783 'International Tables Vol C Tables 4.2.6.8 and 6.1.1.4'

loop_
_geom_angle_atom_site_label_1
_geom_angle_atom_site_label_2
_geom_angle_atom_site_label_3
_geom_angle
_geom_angle_site_symmetry_1
_geom_angle_site_symmetry_3
O1 Ho1 O4 94.5(3) . 2_666
O1 Ho1 O20 146.6(6) . .
O4 Ho1 O20 76.1(6) 2_666 .
O1 Ho1 O13 75.3(3) . .
O4 Ho1 O13 143.3(3) 2_666 .
O20 Ho1 O13 130.1(6) . .
O1 Ho1 O14 79.5(3) . .
O4 Ho1 O14 72.2(3) 2_666 .
O20 Ho1 O14 125.5(7) . .
O13 Ho1 O14 71.3(3) . .
O1 Ho1 O6 90.1(2) . 2_656
O4 Ho1 O6 146.4(3) 2_666 2_656
O20 Ho1 O6 81.8(7) . 2_656
O13 Ho1 O6 69.9(3) . 2_656
O14 Ho1 O6 141.2(3) . 2_656
O1 Ho1 O5 145.7(3) . 1_654
O4 Ho1 O5 103.5(3) 2_666 1_654
O20 Ho1 O5 67.1(6) . 1_654
O13 Ho1 O5 72.8(3) . 1_654
O14 Ho1 O5 78.7(3) . 1_654
O6 Ho1 O5 90.6(3) 2_656 1_654
O1 Ho1 O15 73.7(3) . .
O4 Ho1 O15 76.1(3) 2_666 .
O20 Ho1 O15 73.0(6) . .
O13 Ho1 O15 131.1(3) . .
O14 Ho1 O15 136.2(3) . .
O6 Ho1 O15 73.3(3) 2_656 .
O5 Ho1 O15 138.7(3) 1_654 .
O1 Ho1 O7 143.2(6) . .
O4 Ho1 O7 72.3(6) 2_666 .
O20 Ho1 O7 4.6(10) . .
O13 Ho1 O7 134.6(6) . .
O14 Ho1 O7 125.3(7) . .
O6 Ho1 O7 84.2(6) 2_656 .
O5 Ho1 O7 70.8(6) 1_654 .
O15 Ho1 O7 69.9(6) . .
O1 C1 O2 127.2(10) . .
O1 C1 C2 115.7(9) . .
O2 C1 C2 117.0(9) . .
O3 C2 C3 122.8(9) . .
O3 C2 C1 112.9(8) . .
C3 C2 C1 124.3(9) . .
C2 C3 C4 120.2(9) . .
C2 C3 H3A 119.9 . .
C4 C3 H3A 119.9 . .
O6 C4 C5 123.0(10) . .
O6 C4 C3 121.4(9) . .
C5 C4 C3 115.6(9) . .
C6 C5 C4 120.1(10) . .
C6 C5 H5A 119.9 . .
C4 C5 H5A 119.9 . .
C5 C6 O3 122.2(9) . .
C5 C6 C7 125.4(10) . .
O3 C6 C7 112.4(9) . .
O4 C7 O5 127.1(9) . .
O4 C7 C6 117.2(9) . .
O5 C7 C6 115.7(9) . .
O20 C8 O7 12(2) . .
O20 C8 O8 131(2) . .
O7 C8 O8 130(2) . .
O20 C8 C9 115(2) . .
O7 C8 C9 116(2) . .
O8 C8 C9 113.3(17) . .
O20 C8 O18 155(2) . .
O7 C8 O18 159(2) . .
O8 C8 O18 30.7(10) . .
C9 C8 O18 85.8(13) . .
C10 C9 O9 121.6(19) . .
C10 C9 C8 126.2(19) . .
O9 C9 C8 112.0(15) . .
C10 C9 C12 43.7(14) . 2_655
O9 C9 C12 78.1(12) . 2_655
C8 C9 C12 169.8(16) . 2_655
C12 C10 C9 92(2) 2_655 .
C12 C10 C11 33.0(12) 2_655 .
C9 C10 C11 122(2) . .
C12 C10 C13 44.1(15) 2_655 2_655
C9 C10 C13 136(2) . 2_655
C11 C10 C13 15.6(12) . 2_655
C12 C10 H10A 147.8 2_655 .
C9 C10 H10A 118.8 . .
C11 C10 H10A 119.1 . .
C13 C10 H10A 105.3 2_655 .
C13 C11 C12 135(5) 2_655 2_655
C13 C11 O12 28(3) 2_655 .
C12 C11 O12 163(4) 2_655 .
C13 C11 C12 110(4) 2_655 .
C12 C11 C12 56(3) 2_655 .
O12 C11 C12 124(2) . .
C13 C11 C10 129(4) 2_655 .
C12 C11 C10 62(2) 2_655 .
O12 C11 C10 121(2) . .
C12 C11 C10 115(3) . .
C13 C11 O9 36(3) 2_655 2_655
C12 C11 O9 125(3) 2_655 2_655
O12 C11 O9 47.3(13) . 2_655
C12 C11 O9 78.2(15) . 2_655
C10 C11 O9 164(2) . 2_655
C13 C11 C14 47(3) 2_655 2_655
C12 C11 C14 135(3) 2_655 2_655
O12 C11 C14 37.6(12) . 2_655
C12 C11 C14 157(2) . 2_655
C10 C11 C14 85.6(15) . 2_655
O9 C11 C14 80.3(13) 2_655 2_655
C13 C11 C11 122(4) 2_655 2_655
C12 C11 C11 36.8(19) 2_655 2_655
O12 C11 C11 142(3) . 2_655
C12 C11 C11 19.4(11) . 2_655
C10 C11 C11 96(2) . 2_655
O9 C11 C11 94.7(17) 2_655 2_655
C14 C11 C11 162(2) 2_655 2_655
C11 C12 C12 90(3) 2_655 2_655
C11 C12 C10 85(3) 2_655 2_655
C12 C12 C10 156(3) 2_655 2_655
C11 C12 C13 20(2) 2_655 .
C12 C12 C13 89(3) 2_655 .
C10 C12 C13 94(2) 2_655 .
C11 C12 C11 124(3) 2_655 .
C12 C12 C11 33.7(14) 2_655 .
C10 C12 C11 144(3) 2_655 .
C13 C12 C11 120(2) . .
C11 C12 C13 136(3) 2_655 2_655
C12 C12 C13 49.5(19) 2_655 2_655
C10 C12 C13 124(2) 2_655 2_655
C13 C12 C13 138.0(17) . 2_655
C11 C12 C13 20.6(12) . 2_655
C11 C12 C9 126(3) 2_655 2_655
C12 C12 C9 127(3) 2_655 2_655
C10 C12 C9 44.7(13) 2_655 2_655
C13 C12 C9 138.9(19) . 2_655
C11 C12 C9 100.1(19) . 2_655
C13 C12 C9 80.2(14) 2_655 2_655
C11 C12 H12A 112.5 2_655 .
C12 C12 H12A 147.8 2_655 .
C10 C12 H12A 27.7 2_655 .
C13 C12 H12A 120.7 . .
C11 C12 H12A 119.4 . .
C13 C12 H12A 100.3 2_655 .
C9 C12 H12A 20.9 2_655 .
C11 C13 O12 126(5) 2_655 2_655
C11 C13 O9 127(4) 2_655 .
O12 C13 O9 74(3) 2_655 .
C11 C13 C12 24(3) 2_655 .
O12 C13 C12 151(4) 2_655 .
O9 C13 C12 123(2) . .
C11 C13 C14 114(4) 2_655 .
O12 C13 C14 50(2) 2_655 .
O9 C13 C14 114(2) . .
C12 C13 C14 123(2) . .
C11 C13 C12 49(3) 2_655 2_655
O12 C13 C12 138(3) 2_655 2_655
O9 C13 C12 82.2(15) . 2_655
C12 C13 C12 42.0(17) . 2_655
C14 C13 C12 163(2) . 2_655
C11 C13 C10 36(3) 2_655 2_655
O12 C13 C10 116(3) 2_655 2_655
O9 C13 C10 163(2) . 2_655
C12 C13 C10 41.5(14) . 2_655
C14 C13 C10 82.3(15) . 2_655
C12 C13 C10 81.4(16) 2_655 2_655
O12 C14 O11 131(2) 2_655 .
O12 C14 O10 95.9(18) 2_655 .
O11 C14 O10 128.5(19) . .
O12 C14 C13 27.8(12) 2_655 .
O11 C14 C13 114.8(19) . .
O10 C14 C13 116.7(19) . .
O12 C14 O19 143.7(19) 2_655 .
O11 C14 O19 75.9(13) . .
O10 C14 O19 52.6(11) . .
C13 C14 O19 169.3(19) . .
O12 C14 C11 39.8(13) 2_655 2_655
O11 C14 C11 96.7(15) . 2_655
O10 C14 C11 134.4(17) . 2_655
C13 C14 C11 18.7(11) . 2_655
O19 C14 C11 170.8(16) . 2_655
C1 O1 Ho1 153.9(7) . .
C2 O3 C6 118.9(8) . .
C7 O4 Ho1 161.5(7) . 2_666
C7 O5 Ho1 124.2(7) . 1_456
C4 O6 Ho1 151.0(7) . 2_656
C8 O7 Ho1 129.4(18) . .
O18 O8 C8 98(2) . .
O12 O9 C13 31.3(11) 2_655 .
O12 O9 C9 145.0(16) 2_655 .
C13 O9 C9 118.3(18) . .
O12 O9 C11 42.8(12) 2_655 2_655
C13 O9 C11 16.8(13) . 2_655
C9 O9 C11 103.6(13) . 2_655
C14 O10 O19 80.0(14) . .
C14 O10 O12 41.1(11) . 2_655
O19 O10 O12 118.5(13) . 2_655
C14 O11 O19 62.7(12) . .
C13 O12 C14 103(3) 2_655 2_655
C13 O12 C11 26(3) 2_655 .
C14 O12 C11 102.6(19) 2_655 .
C13 O12 O9 74(3) 2_655 2_655
C14 O12 O9 143.4(19) 2_655 2_655
C11 O12 O9 89.8(17) . 2_655
C13 O12 O10 132(3) 2_655 2_655
C14 O12 O10 43.0(12) 2_655 2_655
C11 O12 O10 143.8(17) . 2_655
O9 O12 O10 112.4(13) 2_655 2_655
Ho1 O13 H13A 134.6 . .
Ho1 O13 H13B 130.9 . .
H13A O13 H13B 93.3 . .
Ho1 O14 H14B 130.7 . .
Ho1 O14 H14A 128.5 . .
H14B O14 H14A 99.0 . .
Ho1 O15 H15A 125.0 . .
Ho1 O15 H15B 130.8 . .
H15A O15 H15B 96.5 . .
H16A O16 H16B 111.2 . .
O8 O18 C8 51.0(17) . .
O10 O19 C14 47.4(11) . .
O10 O19 O11 88.8(11) . .
C14 O19 O11 41.4(9) . .
C8 O20 Ho1 146(2) . .

loop_
_geom_bond_atom_site_label_1
_geom_bond_atom_site_label_2
_geom_bond_distance
_geom_bond_site_symmetry_2
Ho1 O1 2.274(7) .
Ho1 O4 2.295(8) 2_666
Ho1 O20 2.34(3) .
Ho1 O13 2.350(8) .
Ho1 O14 2.356(7) .
Ho1 O6 2.356(7) 2_656
Ho1 O5 2.360(7) 1_654
Ho1 O15 2.387(8) .
Ho1 O7 2.49(3) .
C1 O1 1.247(12) .
C1 O2 1.253(12) .
C1 C2 1.530(14) .
C2 O3 1.341(12) .
C2 C3 1.342(15) .
C3 C4 1.435(15) .
C3 H3A 0.9300 .
C4 O6 1.258(12) .
C4 C5 1.427(14) .
C5 C6 1.351(15) .
C5 H5A 0.9300 .
C6 O3 1.366(12) .
C6 C7 1.513(14) .
C7 O4 1.255(13) .
C7 O5 1.263(13) .
C8 O20 1.18(3) .
C8 O7 1.19(3) .
C8 O8 1.25(3) .
C8 C9 1.53(3) .
C8 O18 1.59(2) .
C9 C10 1.32(3) .
C9 O9 1.40(2) .
C10 C12 1.30(3) 2_655
C10 C11 1.46(3) .
C10 H10A 0.9599 .
C11 C13 0.67(3) 2_655
C11 C12 0.80(3) 2_655
C11 O12 1.25(3) .
C11 C12 1.44(3) .
C11 O9 1.84(3) 2_655
C12 C11 0.80(3) 2_655
C12 C12 1.20(4) 2_655
C12 C10 1.30(3) 2_655
C12 C13 1.36(4) .
C12 H12A 0.9562 .
C13 C11 0.67(3) 2_655
C13 O12 0.73(3) 2_655
C13 O9 1.36(3) .
C13 C14 1.53(3) .
C14 O12 1.19(3) 2_655
C14 O11 1.24(2) .
C14 O10 1.24(2) .
C14 O19 1.66(2) .
O4 Ho1 2.295(8) 2_666
O5 Ho1 2.360(7) 1_456
O6 Ho1 2.356(7) 2_656
O8 O18 0.822(19) .
O9 O12 1.36(2) 2_655
O9 C11 1.84(3) 2_655
O10 O19 1.34(2) .
O10 O12 1.81(2) 2_655
O11 O19 1.81(2) .
O12 C13 0.73(3) 2_655
O12 C14 1.19(3) 2_655
O12 O9 1.36(2) 2_655
O12 O10 1.81(2) 2_655
O13 H13A 0.8411 .
O13 H13B 0.8419 .
O14 H14B 0.8458 .
O14 H14A 0.8465 .
O15 H15A 0.8508 .
O15 H15B 0.8410 .
O16 H16A 0.7985 .
O16 H16B 0.8642 .
O17 O17 1.45(3) 2_667

loop_
_geom_torsion_atom_site_label_1
_geom_torsion_atom_site_label_2
_geom_torsion_atom_site_label_3
_geom_torsion_atom_site_label_4
_geom_torsion
_geom_torsion_site_symmetry_1
_geom_torsion_site_symmetry_4
O1 C1 C2 O3 -177.1(9) . .
O2 C1 C2 O3 4.8(15) . .
O1 C1 C2 C3 2.9(17) . .
O2 C1 C2 C3 -175.1(11) . .
O3 C2 C3 C4 -4.6(17) . .
C1 C2 C3 C4 175.4(10) . .
C2 C3 C4 O6 -173.6(11) . .
C2 C3 C4 C5 4.1(16) . .
O6 C4 C5 C6 176.0(11) . .
C3 C4 C5 C6 -1.7(16) . .
C4 C5 C6 O3 -0.5(18) . .
C4 C5 C6 C7 178.5(10) . .
C5 C6 C7 O4 -163.3(12) . .
O3 C6 C7 O4 15.8(15) . .
C5 C6 C7 O5 14.6(17) . .
O3 C6 C7 O5 -166.3(9) . .
O20 C8 C9 C10 -163(2) . .
O7 C8 C9 C10 -176(2) . .
O8 C8 C9 C10 16(3) . .
O18 C8 C9 C10 3(3) . .
O20 C8 C9 O9 12(3) . .
O7 C8 C9 O9 -1(3) . .
O8 C8 C9 O9 -168.2(18) . .
O18 C8 C9 O9 177.9(16) . .
O20 C8 C9 C12 -170(9) . 2_655
O7 C8 C9 C12 177(9) . 2_655
O8 C8 C9 C12 9(11) . 2_655
O18 C8 C9 C12 -5(10) . 2_655
O9 C9 C10 C12 7(3) . 2_655
C8 C9 C10 C12 -178(2) . 2_655
O9 C9 C10 C11 -7(4) . .
C8 C9 C10 C11 168(2) . .
C12 C9 C10 C11 -13.8(18) 2_655 .
O9 C9 C10 C13 3(4) . 2_655
C8 C9 C10 C13 178(2) . 2_655
C12 C9 C10 C13 -4(2) 2_655 2_655
C12 C10 C11 C13 128(7) 2_655 2_655
C9 C10 C11 C13 153(5) . 2_655
C9 C10 C11 C12 26(3) . 2_655
C13 C10 C11 C12 -128(7) 2_655 2_655
C12 C10 C11 O12 161(4) 2_655 .
C9 C10 C11 O12 -173(2) . .
C13 C10 C11 O12 33(4) 2_655 .
C12 C10 C11 C12 -21(3) 2_655 .
C9 C10 C11 C12 5(3) . .
C13 C10 C11 C12 -149(7) 2_655 .
C12 C10 C11 O9 121(8) 2_655 2_655
C9 C10 C11 O9 147(6) . 2_655
C13 C10 C11 O9 -7(5) 2_655 2_655
C12 C10 C11 C14 148(3) 2_655 2_655
C9 C10 C11 C14 174(2) . 2_655
C13 C10 C11 C14 20(5) 2_655 2_655
C12 C10 C11 C11 -14(2) 2_655 2_655
C9 C10 C11 C11 12(3) . 2_655
C13 C10 C11 C11 -141(7) 2_655 2_655
C13 C11 C12 C11 -132(6) 2_655 2_655
C12 C11 C12 C11 0.001(3) 2_655 2_655
O12 C11 C12 C11 -159(4) . 2_655
C10 C11 C12 C11 22(3) . 2_655
O9 C11 C12 C11 -148(4) 2_655 2_655
C14 C11 C12 C11 -128(6) 2_655 2_655
C13 C11 C12 C12 -132(6) 2_655 2_655
O12 C11 C12 C12 -159(4) . 2_655
C10 C11 C12 C12 22(3) . 2_655
O9 C11 C12 C12 -148(4) 2_655 2_655
C14 C11 C12 C12 -128(6) 2_655 2_655
C11 C11 C12 C12 -0.001(3) 2_655 2_655
C13 C11 C12 C10 6(7) 2_655 2_655
C12 C11 C12 C10 138(6) 2_655 2_655
O12 C11 C12 C10 -21(6) . 2_655
C10 C11 C12 C10 160(3) . 2_655
O9 C11 C12 C10 -10(4) 2_655 2_655
C14 C11 C12 C10 10(9) 2_655 2_655
C11 C11 C12 C10 138(6) 2_655 2_655
C13 C11 C12 C13 -155(3) 2_655 .
C12 C11 C12 C13 -23(3) 2_655 .
O12 C11 C12 C13 177(2) . .
C10 C11 C12 C13 -1(4) . .
O9 C11 C12 C13 -171(2) 2_655 .
C14 C11 C12 C13 -152(4) 2_655 .
C11 C11 C12 C13 -23(3) 2_655 .
C12 C11 C12 C13 132(6) 2_655 2_655
O12 C11 C12 C13 -28(3) . 2_655
C10 C11 C12 C13 154(6) . 2_655
O9 C11 C12 C13 -16(4) 2_655 2_655
C14 C11 C12 C13 4(4) 2_655 2_655
C11 C11 C12 C13 132(6) 2_655 2_655
C13 C11 C12 C9 15(5) 2_655 2_655
C12 C11 C12 C9 147(4) 2_655 2_655
O12 C11 C12 C9 -13(3) . 2_655
C10 C11 C12 C9 169.1(19) . 2_655
O9 C11 C12 C9 -1.0(13) 2_655 2_655
C14 C11 C12 C9 18(6) 2_655 2_655
C11 C11 C12 C9 147(4) 2_655 2_655
C12 C12 C13 C11 94(7) 2_655 2_655
C10 C12 C13 C11 -62(6) 2_655 2_655
C11 C12 C13 C11 107(7) . 2_655
C13 C12 C13 C11 94(7) 2_655 2_655
C9 C12 C13 C11 -58(7) 2_655 2_655
C11 C12 C13 O12 12(7) 2_655 2_655
C12 C12 C13 O12 107(7) 2_655 2_655
C10 C12 C13 O12 -50(7) 2_655 2_655
C11 C12 C13 O12 119(7) . 2_655
C13 C12 C13 O12 107(7) 2_655 2_655
C9 C12 C13 O12 -46(9) 2_655 2_655
C11 C12 C13 O9 -108(7) 2_655 .
C12 C12 C13 O9 -14(4) 2_655 .
C10 C12 C13 O9 -170(2) 2_655 .
C11 C12 C13 O9 -1(4) . .
C13 C12 C13 O9 -14(4) 2_655 .
C9 C12 C13 O9 -166(2) 2_655 .
C11 C12 C13 C14 77(7) 2_655 .
C12 C12 C13 C14 171(3) 2_655 .
C10 C12 C13 C14 15(3) 2_655 .
C11 C12 C13 C14 -176(2) . .
C13 C12 C13 C14 171(3) 2_655 .
C9 C12 C13 C14 19(4) 2_655 .
C11 C12 C13 C12 -94(7) 2_655 2_655
C10 C12 C13 C12 -156(3) 2_655 2_655
C11 C12 C13 C12 12.7(16) . 2_655
C13 C12 C13 C12 -0.001(3) 2_655 2_655
C9 C12 C13 C12 -152(5) 2_655 2_655
C11 C12 C13 C10 62(6) 2_655 2_655
C12 C12 C13 C10 156(3) 2_655 2_655
C11 C12 C13 C10 169(3) . 2_655
C13 C12 C13 C10 156(3) 2_655 2_655
C9 C12 C13 C10 4(2) 2_655 2_655
C11 C13 C14 O12 -118(6) 2_655 2_655
O9 C13 C14 O12 40(3) . 2_655
C12 C13 C14 O12 -144(5) . 2_655
C12 C13 C14 O12 -123(8) 2_655 2_655
C10 C13 C14 O12 -135(3) 2_655 2_655
C11 C13 C14 O11 15(5) 2_655 .
O12 C13 C14 O11 133(3) 2_655 .
O9 C13 C14 O11 172.9(19) . .
C12 C13 C14 O11 -11(3) . .
C12 C13 C14 O11 10(8) 2_655 .
C10 C13 C14 O11 -2(2) 2_655 .
C11 C13 C14 O10 -163(4) 2_655 .
O12 C13 C14 O10 -45(3) 2_655 .
O9 C13 C14 O10 -5(3) . .
C12 C13 C14 O10 171(2) . .
C12 C13 C14 O10 -168(7) 2_655 .
C10 C13 C14 O10 -180(2) 2_655 .
C11 C13 C14 O19 -161(9) 2_655 .
O12 C13 C14 O19 -43(11) 2_655 .
O9 C13 C14 O19 -3(11) . .
C12 C13 C14 O19 173(9) . .
C12 C13 C14 O19 -166(7) 2_655 .
C10 C13 C14 O19 -177(10) 2_655 .
O12 C13 C14 C11 118(6) 2_655 2_655
O9 C13 C14 C11 158(6) . 2_655
C12 C13 C14 C11 -26(3) . 2_655
C12 C13 C14 C11 -5(5) 2_655 2_655
C10 C13 C14 C11 -16(4) 2_655 2_655
O2 C1 O1 Ho1 -97.5(18) . .
C2 C1 O1 Ho1 84.7(18) . .
O4 Ho1 O1 C1 56.9(16) 2_666 .
O20 Ho1 O1 C1 -15(2) . .
O13 Ho1 O1 C1 -158.9(16) . .
O14 Ho1 O1 C1 127.8(16) . .
O6 Ho1 O1 C1 -89.8(16) 2_656 .
O5 Ho1 O1 C1 179.0(14) 1_654 .
O15 Ho1 O1 C1 -17.2(15) . .
O7 Ho1 O1 C1 -9(2) . .
C3 C2 O3 C6 2.3(16) . .
C1 C2 O3 C6 -177.7(9) . .
C5 C6 O3 C2 0.4(17) . .
C7 C6 O3 C2 -178.7(9) . .
O5 C7 O4 Ho1 -108(2) . 2_666
C6 C7 O4 Ho1 70(3) . 2_666
O4 C7 O5 Ho1 5.9(16) . 1_456
C6 C7 O5 Ho1 -171.8(7) . 1_456
C5 C4 O6 Ho1 6(2) . 2_656
C3 C4 O6 Ho1 -176.6(10) . 2_656
O20 C8 O7 Ho1 -3(10) . .
O8 C8 O7 Ho1 -106(3) . .
C9 C8 O7 Ho1 89(3) . .
O18 C8 O7 Ho1 -87(6) . .
O1 Ho1 O7 C8 -137(2) . .
O4 Ho1 O7 C8 150(3) 2_666 .
O20 Ho1 O7 C8 4(14) . .
O13 Ho1 O7 C8 -1(3) . .
O14 Ho1 O7 C8 98(2) . .
O6 Ho1 O7 C8 -55(2) 2_656 .
O5 Ho1 O7 C8 38(2) 1_654 .
O15 Ho1 O7 C8 -129(3) . .
O20 C8 O8 O18 151(3) . .
O7 C8 O8 O18 167(3) . .
C9 C8 O8 O18 -28(3) . .
C11 C13 O9 O12 124(7) 2_655 2_655
C12 C13 O9 O12 154(4) . 2_655
C14 C13 O9 O12 -31(2) . 2_655
C12 C13 O9 O12 145(3) 2_655 2_655
C10 C13 O9 O12 131(9) 2_655 2_655
C11 C13 O9 C9 -30(6) 2_655 .
O12 C13 O9 C9 -155(3) 2_655 .
C12 C13 O9 C9 -1(3) . .
C14 C13 O9 C9 174.8(18) . .
C12 C13 O9 C9 -10(2) 2_655 .
C10 C13 O9 C9 -24(8) 2_655 .
O12 C13 O9 C11 -124(7) 2_655 2_655
C12 C13 O9 C11 30(4) . 2_655
C14 C13 O9 C11 -155(7) . 2_655
C12 C13 O9 C11 20(5) 2_655 2_655
C10 C13 O9 C11 6(4) 2_655 2_655
C10 C9 O9 O12 -18(4) . 2_655
C8 C9 O9 O12 166(2) . 2_655
C12 C9 O9 O12 -13(3) 2_655 2_655
C10 C9 O9 C13 5(3) . .
C8 C9 O9 C13 -170.8(19) . .
C12 C9 O9 C13 9.7(19) 2_655 .
C10 C9 O9 C11 -4(2) . 2_655
C8 C9 O9 C11 -179.5(16) . 2_655
C12 C9 O9 C11 1.0(14) 2_655 2_655
O12 C14 O10 O19 160.2(17) 2_655 .
O11 C14 O10 O19 2(3) . .
C13 C14 O10 O19 180(2) . .
C11 C14 O10 O19 172(2) 2_655 .
O11 C14 O10 O12 -158(3) . 2_655
C13 C14 O10 O12 19.4(15) . 2_655
O19 C14 O10 O12 -160.2(17) . 2_655
C11 C14 O10 O12 11.9(18) 2_655 2_655
O12 C14 O11 O19 -152(3) 2_655 .
O10 C14 O11 O19 -2(2) . .
C13 C14 O11 O19 -179(2) . .
C11 C14 O11 O19 -174.5(15) 2_655 .
C12 C11 O12 C13 -18(11) 2_655 2_655
C12 C11 O12 C13 68(6) . 2_655
C10 C11 O12 C13 -114(7) . 2_655
O9 C11 O12 C13 52(6) 2_655 2_655
C14 C11 O12 C13 -93(6) 2_655 2_655
C11 C11 O12 C13 57(6) 2_655 2_655
C13 C11 O12 C14 93(6) 2_655 2_655
C12 C11 O12 C14 75(11) 2_655 2_655
C12 C11 O12 C14 161(2) . 2_655
C10 C11 O12 C14 -21(3) . 2_655
O9 C11 O12 C14 145(2) 2_655 2_655
C11 C11 O12 C14 150(4) 2_655 2_655
C13 C11 O12 O9 -52(6) 2_655 2_655
C12 C11 O12 O9 -70(11) 2_655 2_655
C12 C11 O12 O9 16(3) . 2_655
C10 C11 O12 O9 -166(2) . 2_655
C14 C11 O12 O9 -145(2) 2_655 2_655
C11 C11 O12 O9 5(4) 2_655 2_655
C13 C11 O12 O10 78(7) 2_655 2_655
C12 C11 O12 O10 60(12) 2_655 2_655
C12 C11 O12 O10 145(2) . 2_655
C10 C11 O12 O10 -36(5) . 2_655
O9 C11 O12 O10 130(3) 2_655 2_655
C14 C11 O12 O10 -15(2) 2_655 2_655
C11 C11 O12 O10 134(3) 2_655 2_655
O20 C8 O18 O8 -58(5) . .
O7 C8 O18 O8 -29(6) . .
C9 C8 O18 O8 154(2) . .
O12 O10 O19 C14 14.7(13) 2_655 .
C14 O10 O19 O11 -1.0(13) . .
O12 O10 O19 O11 13.7(15) 2_655 .
O12 C14 O19 O10 -35(3) 2_655 .
O11 C14 O19 O10 -178(2) . .
C13 C14 O19 O10 -2(10) . .
C11 C14 O19 O10 -142(10) 2_655 .
O12 C14 O19 O11 144(4) 2_655 .
O10 C14 O19 O11 178(2) . .
C13 C14 O19 O11 176(11) . .
C11 C14 O19 O11 37(9) 2_655 .
C14 O11 O19 O10 1.1(15) . .
O7 C8 O20 Ho1 176(15) . .
O8 C8 O20 Ho1 -97(4) . .
C9 C8 O20 Ho1 82(4) . .
O18 C8 O20 Ho1 -62(7) . .
O1 Ho1 O20 C8 -131(3) . .
O4 Ho1 O20 C8 152(4) 2_666 .
O13 Ho1 O20 C8 1(4) . .
O14 Ho1 O20 C8 96(4) . .
O6 Ho1 O20 C8 -54(4) 2_656 .
O5 Ho1 O20 C8 40(4) 1_654 .
O15 Ho1 O20 C8 -129(4) . .
O7 Ho1 O20 C8 -175(19) . .
